data_4301456
loop_
_publ_author_name
'Margaret-Jane Crawford'
'Konstantin Karaghiosoff'
'Thomas M. Klap\"otke'
'Franz A. Martin'

_publ_contact_author_address
;
Department Chemie
Ludwig-Maximilians Universit\"at
Butenandtstra\&se 5-13 (Haus D)
D-81377 M\"unchen
Bundesrepublik Deutschland
;
_publ_contact_author_email tmk@cup.uni-muenchen.de
_publ_contact_author_fax +49-89-2180-77491
_publ_contact_author_name 'Thomas M. Klapo\"tke'
_publ_contact_author_phone +49-89-2180-77492
_publ_section_title
;
Synthesis and Characterization of 4,5-Dicyano-2H-1,2,3-triazole and Its
Sodium, Ammonium, and Guanidinium Salts
;
_journal_name_full 'Inorganic Chemistry'
_journal_page_first 1731
_journal_page_last 1743
_journal_paper_doi 10.1021/ic801793p
_journal_volume 48
_journal_year 2009
_chemical_formula_moiety 'C H8 N5, C4 N5'
_chemical_formula_sum 'C5 H8 N10'
_chemical_formula_weight 208.21
_chemical_melting_point 124
_chemical_name_common 'Diaminoguanidinium 4,5-dicyano-1,2,3-triazolate'
_chemical_name_systematic 'Diaminoguanidinium 4,5-dicyano-1,2,3-triazolate'
_space_group_IT_number 4
_symmetry_cell_setting monoclinic
_symmetry_Int_Tables_number 4
_symmetry_space_group_name_Hall 'P 2yb'
_symmetry_space_group_name_H-M 'P 1 21 1'
_atom_sites_solution_hydrogens geom
_atom_sites_solution_primary direct
_atom_sites_solution_secondary difmap
_audit_creation_method SHELXL-97
_cell_angle_alpha 90.00
_cell_angle_beta 101.797(10)
_cell_angle_gamma 90.00
_cell_formula_units_Z 2
_cell_length_a 3.7727(4)
_cell_length_b 15.6832(17)
_cell_length_c 8.3416(10)
_cell_measurement_reflns_used 1465
_cell_measurement_temperature 200(2)
_cell_measurement_theta_max 30.7
_cell_measurement_theta_min 4.6
_cell_volume 483.13(10)
_computing_cell_refinement
;
CrysAlis RED, Oxford Diffraction Ltd.,
Version 1.171.27p5 beta (release 01-04-2005 CrysAlis171 .NET)
(compiled Apr  1 2005,17:53:34)
;
_computing_data_collection
;
CrysAlis CCD, Oxford Diffraction Ltd.,
Version 1.171.27p5 beta (release 01-04-2005 CrysAlis171 .NET)
(compiled Apr  1 2005,17:53:34)
;
_computing_data_reduction
;
CrysAlis RED, Oxford Diffraction Ltd.,
Version 1.171.27p5 beta (release 01-04-2005 CrysAlis171 .NET)
(compiled Apr  1 2005,17:53:34)
;
_computing_molecular_graphics
;
 ORTEP (M. N. Burnett, C. K. Johnson, ORTEP-III: Oak Ridge Thermal Ellipsoid
 Plot Program for Crystal Structure Illustrations, Oak Ridge National
 Laboratory Report ORNL-6895, 1996). Windows version (L. J. Farrugia, Univ.
 Glasgow) used --- SCHAKAL (E. Keller, University of  Freiburg (Breisgau),
 Germany, 1995)'
;
_computing_publication_material
;PLATON (A. L. Spek, Acta Crystallogr, Sect. A, 1990, 46, C34, 1995 version).
 --- T.B.Cohen, Pure Appl. Chem. 1996,68,2339-2359 (atomic masses).
;
_computing_structure_refinement 'SHELXL-97 (Sheldrick, 1997)'
_computing_structure_solution 'SHELXS-97 (Sheldrick, 1997)'
_diffrn_ambient_temperature 200(2)
_diffrn_detector_area_resol_mean 15.9809
_diffrn_measured_fraction_theta_full 0.943
_diffrn_measured_fraction_theta_max 0.943
_diffrn_measurement_device 'CCD camera on \k-goniostat'
_diffrn_measurement_device_type KappaCCD
_diffrn_measurement_method omega-scan
_diffrn_radiation_monochromator graphite
_diffrn_radiation_source 'Spellman generator'
_diffrn_radiation_type 'Mo K\a'
_diffrn_radiation_wavelength 0.71073
_diffrn_reflns_av_R_equivalents 0.0716
_diffrn_reflns_av_sigmaI/netI 0.0553
_diffrn_reflns_limit_h_max 5
_diffrn_reflns_limit_h_min -5
_diffrn_reflns_limit_k_max 22
_diffrn_reflns_limit_k_min -22
_diffrn_reflns_limit_l_max 11
_diffrn_reflns_limit_l_min -11
_diffrn_reflns_number 6518
_diffrn_reflns_theta_full 30.70
_diffrn_reflns_theta_max 30.70
_diffrn_reflns_theta_min 4.63
_exptl_absorpt_coefficient_mu 0.107
_exptl_absorpt_correction_type none
_exptl_crystal_colour colourless
_exptl_crystal_density_diffrn 1.431
_exptl_crystal_density_method 'not measured'
_exptl_crystal_description block
_exptl_crystal_F_000 216
_exptl_crystal_size_max 0.07
_exptl_crystal_size_mid 0.05
_exptl_crystal_size_min 0.04
_refine_diff_density_max 0.158
_refine_diff_density_min -0.180
_refine_diff_density_rms 0.042
_refine_ls_abs_structure_details 'Flack H D (1983), Acta Cryst. A39, 876-881'
_refine_ls_abs_structure_Flack 10(10)
_refine_ls_extinction_method none
_refine_ls_goodness_of_fit_ref 1.074
_refine_ls_hydrogen_treatment mixed
_refine_ls_matrix_type full
_refine_ls_number_parameters 168
_refine_ls_number_reflns 1465
_refine_ls_number_restraints 1
_refine_ls_restrained_S_all 1.073
_refine_ls_R_factor_all 0.0571
_refine_ls_R_factor_gt 0.0467
_refine_ls_shift/su_max 0.000
_refine_ls_shift/su_mean 0.000
_refine_ls_structure_factor_coef Fsqd
_refine_ls_weighting_details 'calc w=1/[\s^2^(Fo^2^)+(0.0519P)^2^+0.0000P] where P=(Fo^2^+2Fc^2^)/3'
_refine_ls_weighting_scheme calc
_refine_ls_wR_factor_gt 0.0975
_refine_ls_wR_factor_ref 0.1036
_reflns_number_gt 1268
_reflns_number_total 1465
_reflns_threshold_expression >2sigma(I)
_cod_data_source_file ic801793p_si_001_6.cif
_cod_data_source_block v1
_cod_original_cell_volume 483.13(9)
_cod_original_sg_symbol_H-M 'P 21'
_cod_database_code 4301456

loop_
_symmetry_equiv_pos_as_xyz
'x, y, z'
'-x, y+1/2, -z'

loop_
_atom_site_label
_atom_site_type_symbol
_atom_site_fract_x
_atom_site_fract_y
_atom_site_fract_z
_atom_site_U_iso_or_equiv
_atom_site_adp_type
_atom_site_occupancy
_atom_site_symmetry_multiplicity
_atom_site_calc_flag
_atom_site_refinement_flags
_atom_site_disorder_assembly
_atom_site_disorder_group
N9 N -0.2483(7) 0.06318(18) -0.1418(3) 0.0439(6) Uani 1 1 d . . .
H6A H 0.493(9) 0.050(2) 0.271(4) 0.050(9) Uiso 1 1 d . . .
H8 H -0.165(10) 0.198(3) -0.039(4) 0.053(9) Uiso 1 1 d . . .
H6B H 0.455(10) 0.153(2) 0.297(4) 0.049(9) Uiso 1 1 d . . .
H9A H -0.420(10) 0.021(2) -0.150(4) 0.048(9) Uiso 1 1 d . . .
H9B H -0.127(11) 0.053(3) -0.226(5) 0.067(11) Uiso 1 1 d . . .
H10A H -0.051(15) 0.281(4) 0.184(6) 0.123(19) Uiso 1 1 d . . .
H7 H 0.102(10) -0.002(2) 0.033(4) 0.040(8) Uiso 1 1 d . . .
H10B H 0.290(12) 0.302(3) 0.082(5) 0.074(12) Uiso 1 1 d . . .
N6 N 0.3998(6) 0.10490(15) 0.2365(3) 0.0391(5) Uani 1 1 d . . .
N1 N 0.5060(6) -0.19924(14) 0.1800(2) 0.0359(5) Uani 1 1 d . . .
N7 N 0.0174(7) 0.04797(15) 0.0061(3) 0.0355(5) Uani 1 1 d . . .
C5 C 0.1479(6) 0.11565(14) 0.0988(3) 0.0297(5) Uani 1 1 d . . .
N8 N 0.0247(6) 0.19302(13) 0.0507(2) 0.0355(5) Uani 1 1 d . . .
C1 C 0.7402(6) -0.20735(16) 0.3297(3) 0.0307(5) Uani 1 1 d . . .
C4 C 1.0250(7) -0.10179(16) 0.5533(3) 0.0344(5) Uani 1 1 d . . .
C3 C 0.8835(7) -0.28777(17) 0.3947(3) 0.0360(5) Uani 1 1 d . . .
N3 N 0.6100(6) -0.07119(14) 0.2896(3) 0.0371(5) Uani 1 1 d . . .
N2 N 0.4344(6) -0.11605(14) 0.1599(3) 0.0401(5) Uani 1 1 d . . .
C2 C 0.8028(7) -0.12722(15) 0.3977(3) 0.0312(5) Uani 1 1 d . . .
N5 N 1.2010(7) -0.08306(17) 0.6797(3) 0.0461(6) Uani 1 1 d . . .
N10 N 0.1741(9) 0.26275(15) 0.1483(3) 0.0468(7) Uani 1 1 d . . .
N4 N 1.0072(8) -0.35061(17) 0.4500(3) 0.0528(7) Uani 1 1 d . . .

loop_
_atom_site_aniso_label
_atom_site_aniso_U_11
_atom_site_aniso_U_22
_atom_site_aniso_U_33
_atom_site_aniso_U_23
_atom_site_aniso_U_13
_atom_site_aniso_U_12
N9 0.0390(13) 0.0529(15) 0.0370(13) -0.0111(11) 0.0011(10) -0.0028(11)
N6 0.0485(14) 0.0302(11) 0.0335(10) 0.0001(9) -0.0034(9) 0.0052(10)
N1 0.0377(12) 0.0369(11) 0.0309(9) -0.0021(8) 0.0020(8) 0.0036(9)
N7 0.0414(12) 0.0283(10) 0.0341(10) -0.0021(8) 0.0010(8) -0.0007(9)
C5 0.0320(12) 0.0294(12) 0.0281(10) -0.0001(9) 0.0073(9) 0.0005(10)
N8 0.0421(13) 0.0292(11) 0.0309(10) 0.0004(7) -0.0023(8) 0.0022(9)
C1 0.0288(12) 0.0317(12) 0.0309(10) 0.0005(9) 0.0043(9) 0.0008(10)
C4 0.0356(14) 0.0313(13) 0.0354(13) -0.0006(9) 0.0048(10) -0.0033(9)
C3 0.0364(14) 0.0356(13) 0.0331(11) -0.0017(9) 0.0004(9) 0.0042(10)
N3 0.0403(12) 0.0328(11) 0.0370(10) 0.0030(8) 0.0051(8) 0.0029(9)
N2 0.0410(13) 0.0420(13) 0.0348(11) 0.0014(9) 0.0020(9) 0.0025(9)
C2 0.0326(13) 0.0300(12) 0.0302(11) 0.0008(8) 0.0044(9) -0.0016(9)
N5 0.0514(15) 0.0440(13) 0.0395(12) -0.0058(10) 0.0015(10) -0.0086(11)
N10 0.0661(19) 0.0274(11) 0.0415(13) -0.0064(9) -0.0016(11) 0.0043(11)
N4 0.0609(18) 0.0448(15) 0.0504(14) 0.0054(10) 0.0058(13) 0.0122(12)

loop_
_atom_type_symbol
_atom_type_description
_atom_type_scat_dispersion_real
_atom_type_scat_dispersion_imag
_atom_type_scat_source
C C 0.0033 0.0000 'International Tables Vol C Tables 4.2.6.8 and 6.1.1.4'
H H 0.0000 0.0000 'International Tables Vol C Tables 4.2.6.8 and 6.1.1.4'
N N 0.0061 0.0000 'International Tables Vol C Tables 4.2.6.8 and 6.1.1.4'

loop_
_geom_angle_atom_site_label_1
_geom_angle_atom_site_label_2
_geom_angle_atom_site_label_3
_geom_angle
_geom_angle_site_symmetry_1
_geom_angle_site_symmetry_3
_geom_angle_publ_flag
N7 N9 H9A 108(2) . . ?
N7 N9 H9B 105(2) . . ?
H9A N9 H9B 105(3) . . ?
C5 N6 H6A 122(2) . . ?
C5 N6 H6B 114(2) . . ?
H6A N6 H6B 124(3) . . ?
N2 N1 C1 106.22(19) . . ?
C5 N7 N9 118.0(2) . . ?
C5 N7 H7 120(2) . . ?
N9 N7 H7 122(2) . . ?
N8 C5 N6 121.0(2) . . ?
N8 C5 N7 118.8(2) . . ?
N6 C5 N7 120.3(2) . . ?
C5 N8 N10 117.3(2) . . ?
C5 N8 H8 119(3) . . ?
N10 N8 H8 123(2) . . ?
N1 C1 C2 108.2(2) . . ?
N1 C1 C3 123.1(2) . . ?
C2 C1 C3 128.7(2) . . ?
N5 C4 C2 178.5(3) . . ?
N4 C3 C1 177.7(3) . . ?
N2 N3 C2 107.7(2) . . ?
N1 N2 N3 110.85(19) . . ?
N3 C2 C1 107.0(2) . . ?
N3 C2 C4 123.3(2) . . ?
C1 C2 C4 129.7(2) . . ?
N8 N10 H10A 97(3) . . ?
N8 N10 H10B 109(2) . . ?
H10A N10 H10B 119(4) . . ?

loop_
_geom_bond_atom_site_label_1
_geom_bond_atom_site_label_2
_geom_bond_distance
_geom_bond_site_symmetry_2
_geom_bond_publ_flag
N9 N7 1.441(3) . ?
N9 H9A 0.92(4) . ?
N9 H9B 0.92(4) . ?
N6 C5 1.343(3) . ?
N6 H6A 0.95(4) . ?
N6 H6B 0.91(4) . ?
N1 N2 1.336(3) . ?
N1 C1 1.380(3) . ?
N7 C5 1.346(3) . ?
N7 H7 0.86(3) . ?
C5 N8 1.332(3) . ?
N8 N10 1.410(3) . ?
N8 H8 0.93(3) . ?
C1 C2 1.379(3) . ?
C1 C3 1.434(4) . ?
C4 N5 1.163(3) . ?
C4 C2 1.450(3) . ?
C3 N4 1.146(4) . ?
N3 N2 1.346(3) . ?
N3 C2 1.359(3) . ?
N10 H10A 1.00(6) . ?
N10 H10B 0.99(5) . ?

loop_
_geom_hbond_atom_site_label_D
_geom_hbond_atom_site_label_H
_geom_hbond_atom_site_label_A
_geom_hbond_distance_DH
_geom_hbond_distance_HA
_geom_hbond_distance_DA
_geom_hbond_angle_DHA
_geom_hbond_site_symmetry_A
N6 H6A N3 0.95(4) 1.95(4) 2.882(3) 165(3) .
N8 H8 N1 0.93(3) 2.24(4) 2.999(3) 139(3) 2
N9 H9A N5 0.92(4) 2.42(4) 3.245(3) 148(3) 1_354
N9 H9B N4 0.92(4) 2.52(4) 3.197(4) 131(3) 2_655
N9 H9B N5 0.92(4) 2.67(4) 3.373(4) 134(3) 1_454
N10 H10A N5 1.00(6) 2.54(6) 3.277(4) 131(4) 2_656
N7 H7 N2 0.86(3) 2.31(4) 3.149(3) 164(3) .
N10 H10B N1 0.99(5) 2.46(4) 3.266(4) 138(3) 2_655

loop_
_geom_torsion_atom_site_label_1
_geom_torsion_atom_site_label_2
_geom_torsion_atom_site_label_3
_geom_torsion_atom_site_label_4
_geom_torsion
_geom_torsion_site_symmetry_1
_geom_torsion_site_symmetry_2
_geom_torsion_site_symmetry_3
_geom_torsion_site_symmetry_4
_geom_torsion_publ_flag
N9 N7 C5 N8 0.5(3) . . . . ?
N9 N7 C5 N6 -179.0(3) . . . . ?
N6 C5 N8 N10 1.1(4) . . . . ?
N7 C5 N8 N10 -178.3(3) . . . . ?
N2 N1 C1 C2 0.4(3) . . . . ?
N2 N1 C1 C3 -179.4(2) . . . . ?
N1 C1 C3 N4 159(8) . . . . ?
C2 C1 C3 N4 -21(8) . . . . ?
C1 N1 N2 N3 -0.3(3) . . . . ?
C2 N3 N2 N1 0.0(3) . . . . ?
N2 N3 C2 C1 0.2(3) . . . . ?
N2 N3 C2 C4 -179.6(2) . . . . ?
N1 C1 C2 N3 -0.4(3) . . . . ?
C3 C1 C2 N3 179.4(3) . . . . ?
N1 C1 C2 C4 179.4(3) . . . . ?
C3 C1 C2 C4 -0.8(4) . . . . ?
N5 C4 C2 N3 144(12) . . . . ?
N5 C4 C2 C1 -36(12) . . . . ?

loop_
_cod_related_entry_id
_cod_related_entry_database
_cod_related_entry_code
1 ChemSpider 30660713
